data_4323254
loop_
_publ_author_name
'Taka-aki Okamura'
'Keiko Sakauye'
'Norikazu Ueyama'
'Akira Nakamura'

_publ_contact_author_address
;
Department of Macromolecular Science
Graduate School of Science
Osaka University
Toyonaka
Osaka 560-0043
Japan
;
_publ_contact_author_email ' ueyama@chem.sci.osaka-u.ac.jp '
_publ_contact_author_fax '+81-6-850-5451 '
_publ_contact_author_name ' Norikazu Ueyama'
_publ_contact_author_phone ' +81-6-850-5474 '
_publ_section_title
;
 An Amide-Linked Ferrocene Dimer,
 [(CH3CONHC5H4)Fe(C5H4CONHC5H4)Fe(C5H4CONHCH3)]. Formation of Inter- and
 Intramolecular NH. . .OC Hydrogen Bonds
;
_journal_name_full 'Inorganic Chemistry'
_journal_page_first 6731
_journal_page_last 6736
_journal_paper_doi 10.1021/ic9806939
_journal_volume 37
_journal_year 1998
_chemical_formula_sum 'C26.5 H27.5 Fe2 N3.5 O3'
_chemical_formula_weight 554.72
_space_group_IT_number 33
_symmetry_cell_setting orthorhombic
_symmetry_Int_Tables_number 33
_symmetry_space_group_name_Hall 'P 2c -2n'
_symmetry_space_group_name_H-M 'P n a 21'
_audit_creation_date 'Mon Jun 15 22:25:23 1998'
_audit_creation_method 'from TEXRAY.INF file'
_cell_angle_alpha 90
_cell_angle_beta 90
_cell_angle_gamma 90
_cell_formula_units_Z 4
_cell_length_a 7.467(4)
_cell_length_b 14.048(4)
_cell_length_c 23.400(5)
_cell_measurement_reflns_used 15
_cell_measurement_temperature 296.2
_cell_measurement_theta_max 15.0
_cell_measurement_theta_min 12.6
_cell_volume 2454.6(16)
_computing_cell_refinement 'MSC/AFC Diffractometer Control'
_computing_data_collection 'MSC/AFC Diffractometer Control'
_computing_data_reduction teXsan
_computing_publication_material teXsan
_computing_structure_refinement teXsan
_computing_structure_solution SHELXS86
_diffrn_ambient_temperature 296.2
_diffrn_measurement_device_type 'Rigaku AFC5R'
_diffrn_measurement_method \w-2\q
_diffrn_orient_matrix_UB_11 0.05282
_diffrn_orient_matrix_UB_12 -0.06501
_diffrn_orient_matrix_UB_13 0.00435
_diffrn_orient_matrix_UB_21 -0.01831
_diffrn_orient_matrix_UB_22 -0.01194
_diffrn_orient_matrix_UB_23 -0.04172
_diffrn_orient_matrix_UB_31 0.12170
_diffrn_orient_matrix_UB_32 0.02642
_diffrn_orient_matrix_UB_33 -0.00816
_diffrn_radiation_detector 'scintillation counter'
_diffrn_radiation_monochromator graphite
_diffrn_radiation_source 'Rigaku rotating anode'
_diffrn_radiation_type 'Mo K\a'
_diffrn_radiation_wavelength 0.7107
_diffrn_reflns_av_R_equivalents 0.000
_diffrn_reflns_av_sigmaI/netI 0.129
_diffrn_reflns_limit_h_max 9
_diffrn_reflns_limit_h_min 0
_diffrn_reflns_limit_k_max 18
_diffrn_reflns_limit_k_min 0
_diffrn_reflns_limit_l_max 30
_diffrn_reflns_limit_l_min 0
_diffrn_reflns_number 0
_diffrn_reflns_reduction_process 'Lp corrections applied'
_diffrn_reflns_theta_max 27.49
_diffrn_reflns_theta_min 2.61
_diffrn_standards_decay_% 1.54
_diffrn_standards_interval_count 150
_diffrn_standards_number 3
_exptl_absorpt_coefficient_mu 1.216
_exptl_absorpt_correction_T_max 0.999
_exptl_absorpt_correction_T_min 0.828
_exptl_absorpt_correction_type psi-scan
_exptl_absorpt_process_details '(North, Phillips & Mathews, 1968)'
_exptl_crystal_colour orange
_exptl_crystal_density_diffrn 1.501
_exptl_crystal_density_method 'not measured'
_exptl_crystal_description plate
_exptl_crystal_F_000 1148.00
_exptl_crystal_size_max 0.500
_exptl_crystal_size_mid 0.300
_exptl_crystal_size_min 0.100
_refine_diff_density_max 0.95
_refine_diff_density_min -0.61
_refine_ls_extinction_coef 0.001(2)
_refine_ls_extinction_method 'Zachariasen(1967) type 2 Gaussian isotropic'
_refine_ls_goodness_of_fit_ref 1.375
_refine_ls_matrix_type full
_refine_ls_number_constraints 0
_refine_ls_number_parameters 309
_refine_ls_number_reflns 1621
_refine_ls_number_restraints 0
_refine_ls_R_factor_all 0.0681
_refine_ls_R_factor_gt 0.0681
_refine_ls_shift/su_max 0.6650
_refine_ls_shift/su_mean 0.1210
_refine_ls_structure_factor_coef F
_refine_ls_weighting_details 'w = 1/[\s^2^(Fo) + 0.00490|Fo|^2^]'
_refine_ls_weighting_scheme calc
_refine_ls_wR_factor_gt 0.1066
_refine_ls_wR_factor_ref 0.1066
_reflns_number_gt 1621
_reflns_number_total 0
_reflns_threshold_expression >2.0sigma(I)
_cod_data_source_file ic9806939.cif
_cod_data_source_block '[(CH3CONHC5H4)Fe(C5H4CONHC'
_cod_original_cell_volume 2454(1)
_cod_original_sg_symbol_H-M 'P n a 21 '
_cod_original_formula_sum 'C26.50 H27.50 Fe2 N3.50 O3 '
_cod_database_code 4323254

loop_
_symmetry_equiv_pos_as_xyz
x,y,z
-x,-y,1/2+z
1/2-x,1/2+y,1/2+z
1/2+x,1/2-y,z

loop_
_atom_site_label
_atom_site_type_symbol
_atom_site_fract_x
_atom_site_fract_y
_atom_site_fract_z
_atom_site_U_iso_or_equiv
_atom_site_adp_type
_atom_site_occupancy
_atom_site_calc_flag
_atom_site_refinement_flags
_atom_site_disorder_assembly
_atom_site_disorder_group
Fe1 Fe -0.0071(2) 0.9277(1) 0.473(2) 0.0335(4) Uani 1.00 d . . .
Fe2 Fe -0.2759(2) 1.0721(1) 0.206(2) 0.0310(4) Uani 1.00 d . . .
O1 O 0.172(2) 0.7130(9) 0.341(2) 0.088(5) Uani 1.00 d . . .
O2 O -0.007(2) 1.1121(10) 0.350(2) 0.074(4) Uani 1.00 d . . .
O3 O -0.567(2) 1.0313(9) 0.330(2) 0.100(5) Uani 1.00 d . . .
N1 N 0.237(1) 0.879(1) 0.368(2) 0.044(3) Uani 1.00 d . . .
N2 N -0.165(2) 0.9701(10) 0.317(2) 0.052(3) Uani 1.00 d . . .
N3 N -0.507(2) 1.189(1) 0.351(2) 0.058(5) Uani 1.00 d . . .
N5 N 0.64(1) 0.222(7) 0.613(4) 0.266(8) Uiso 0.50 d P . .
C11 C 0.193(2) 0.860(1) 0.427(2) 0.039(3) Uani 1.00 d . . .
C12 C 0.268(2) 0.915(1) 0.471(2) 0.045(3) Uani 1.00 d . . .
C13 C 0.194(2) 0.877(1) 0.525(2) 0.053(4) Uani 1.00 d . . .
C14 C 0.067(3) 0.803(1) 0.509(2) 0.062(4) Uani 1.00 d . . .
C15 C 0.071(2) 0.793(1) 0.452(2) 0.046(3) Uani 1.00 d . . .
C16 C 0.229(2) 0.808(1) 0.334(2) 0.052(4) Uani 1.00 d . . .
C17 C 0.281(2) 0.833(1) 0.270(2) 0.053(4) Uani 1.00 d . . .
C21 C -0.152(2) 1.0118(10) 0.421(2) 0.037(3) Uani 1.00 d . . .
C22 C -0.072(2) 1.0670(10) 0.465(2) 0.050(3) Uani 1.00 d . . .
C23 C -0.151(3) 1.027(1) 0.517(2) 0.059(5) Uani 1.00 d . . .
C24 C -0.253(2) 0.957(2) 0.506(2) 0.052(4) Uani 1.00 d . . .
C25 C -0.262(2) 0.944(1) 0.445(2) 0.042(3) Uani 1.00 d . . .
C26 C -0.117(2) 1.031(1) 0.357(2) 0.050(4) Uani 1.00 d . . .
C31 C -0.139(2) 0.9865(10) 0.262(2) 0.040(3) Uani 1.00 d . . .
C32 C -0.218(2) 0.9307(10) 0.217(2) 0.048(3) Uani 1.00 d . . .
C33 C -0.151(2) 0.963(1) 0.165(2) 0.052(4) Uani 1.00 d . . .
C34 C -0.035(2) 1.042(1) 0.175(2) 0.053(4) Uani 1.00 d . . .
C35 C -0.013(2) 1.054(1) 0.235(2) 0.043(4) Uani 1.00 d . . .
C41 C -0.479(2) 1.1375(10) 0.252(2) 0.043(4) Uani 1.00 d . . .
C42 C -0.544(2) 1.084(1) 0.205(2) 0.046(3) Uani 1.00 d . . .
C43 C -0.468(2) 1.121(1) 0.156(2) 0.051(4) Uani 1.00 d . . .
C44 C -0.361(2) 1.194(1) 0.168(2) 0.045(3) Uani 1.00 d . . .
C45 C -0.351(2) 1.2067(9) 0.230(2) 0.042(3) Uani 1.00 d . . .
C46 C -0.527(3) 1.121(1) 0.313(2) 0.080(6) Uani 1.00 d . . .
C47 C -0.564(3) 1.172(1) 0.408(2) 0.058(5) Uani 1.00 d . . .
C51 C 0.50(1) 0.253(5) 0.599(4) 0.27(2) Uiso 0.50 d P . .
C52 C 0.33(2) 0.291(5) 0.581(6) 0.3732 Uiso 0.50 d P . .
C53 C 0.22(1) 0.213(6) 0.551(4) 0.168(8) Uiso 0.50 d P . .
H1 H 0.2758 0.9422 0.3586 0.0545 Uiso 1.00 calc . . .
H2 H -0.2221 0.9092 0.3325 0.0646 Uiso 1.00 calc . . .
H3 H -0.4688 1.2564 0.3419 0.0938 Uiso 1.00 calc . . .
H4 H 0.3512 0.9659 0.4707 0.0559 Uiso 1.00 calc . . .
H5 H 0.2229 0.9042 0.5663 0.0694 Uiso 1.00 calc . . .
H6 H -0.0141 0.7656 0.5362 0.0798 Uiso 1.00 calc . . .
H7 H 0.0078 0.7465 0.4286 0.0550 Uiso 1.00 calc . . .
H8 H 0.0057 1.1208 0.4620 0.0643 Uiso 1.00 calc . . .
H9 H -0.1383 1.0477 0.5563 0.0844 Uiso 1.00 calc . . .
H10 H -0.3144 0.9089 0.5360 0.0791 Uiso 1.00 calc . . .
H11 H -0.3253 0.8995 0.4248 0.0540 Uiso 1.00 calc . . .
H12 H -0.3149 0.8816 0.2264 0.0562 Uiso 1.00 calc . . .
H13 H -0.1770 0.9335 0.1295 0.0528 Uiso 1.00 calc . . .
H14 H 0.0230 1.0776 0.1478 0.0497 Uiso 1.00 calc . . .
H15 H 0.0747 1.0993 0.2559 0.0544 Uiso 1.00 calc . . .
H16 H -0.6188 1.0309 0.2129 0.0589 Uiso 1.00 calc . . .
H17 H -0.5023 1.0994 0.1203 0.0618 Uiso 1.00 calc . . .
H18 H -0.2980 1.2261 0.1391 0.0548 Uiso 1.00 calc . . .
H19 H -0.2763 1.2540 0.2528 0.0505 Uiso 1.00 calc . . .
H20 H 0.4106 0.8519 0.2696 0.0769 Uiso 1.00 calc . . .
H21 H 0.2766 0.7754 0.2482 0.0769 Uiso 1.00 calc . . .
H22 H 0.2149 0.8802 0.2553 0.0769 Uiso 1.00 calc . . .
H23 H -0.6490 1.2068 0.4256 0.0719 Uiso 1.00 calc . . .
H24 H -0.5806 1.1039 0.4156 0.0719 Uiso 1.00 calc . . .
H25 H -0.4502 1.1817 0.4375 0.0719 Uiso 1.00 calc . . .
H26 H 0.25(2) 0.32(1) 0.618(8) 0.2126 Uiso 0.50 calc P . .
H27 H 0.34(2) 0.353(7) 0.55(1) 0.2126 Uiso 0.50 calc P . .
H28 H 0.29(1) 0.19(1) 0.513(5) 0.2126 Uiso 0.50 calc P . .
H29 H 0.19(1) 0.151(9) 0.580(7) 0.2126 Uiso 0.50 calc P . .
H30 H 0.09(1) 0.239(9) 0.537(5) 0.2126 Uiso 0.50 calc P . .

loop_
_atom_site_aniso_label
_atom_site_aniso_U_11
_atom_site_aniso_U_22
_atom_site_aniso_U_33
_atom_site_aniso_U_12
_atom_site_aniso_U_13
_atom_site_aniso_U_23
Fe1 0.0313(9) 0.0354(9) 0.0336(8) 0.0028(8) 0.0007(7) 0.006(1)
Fe2 0.0287(8) 0.0307(8) 0.0334(8) 0.0026(7) -0.0002(8) 0.000(1)
O1 0.13(1) 0.045(6) 0.087(9) 0.007(8) 0.045(9) 0.015(7)
O2 0.10(1) 0.049(6) 0.076(9) -0.006(5) 0.027(8) 0.002(7)
O3 0.12(1) 0.045(6) 0.13(1) -0.019(8) 0.06(1) -0.014(8)
N1 0.021(5) 0.078(9) 0.034(5) -0.008(5) 0.008(4) -0.005(5)
N2 0.062(8) 0.055(7) 0.039(5) 0.030(7) 0.002(6) 0.007(5)
N3 0.07(1) 0.08(1) 0.023(5) -0.002(7) -0.012(5) -0.006(6)
C11 0.038(7) 0.045(8) 0.033(5) 0.010(5) 0.003(4) 0.003(5)
C12 0.031(2) 0.044(9) 0.058(7) 0.004(6) -0.010(8) -0.013(7)
C13 0.045(8) 0.08(1) 0.038(7) 0.032(6) -0.021(5) -0.014(7)
C14 0.11(1) 0.026(6) 0.052(6) 0.014(7) 0.003(10) 0.004(5)
C15 0.049(8) 0.036(4) 0.053(7) 0.004(6) 0.011(7) -0.003(6)
C16 0.047(9) 0.056(7) 0.052(7) -0.003(7) 0.004(7) 0.008(5)
C17 0.07(1) 0.041(8) 0.045(7) -0.027(8) -0.009(8) -0.007(6)
C21 0.035(7) 0.037(6) 0.039(5) 0.020(4) 0.006(4) 0.000(4)
C22 0.047(7) 0.033(4) 0.069(9) 0.014(7) -0.009(7) -0.024(6)
C23 0.068(10) 0.056(9) 0.055(9) 0.043(5) -0.005(7) -0.023(6)
C24 0.031(6) 0.08(1) 0.042(6) 0.023(6) 0.001(6) 0.007(8)
C25 0.029(4) 0.054(9) 0.044(6) 0.009(5) 0.007(5) 0.000(7)
C26 0.063(9) 0.045(7) 0.042(5) 0.022(5) 0.021(7) 0.008(5)
C31 0.045(8) 0.035(7) 0.041(5) 0.016(5) 0.004(5) 0.012(4)
C32 0.059(8) 0.032(3) 0.054(8) 0.002(7) -0.014(7) 0.015(6)
C33 0.061(9) 0.047(7) 0.047(8) 0.027(5) 0.011(7) -0.016(6)
C34 0.038(7) 0.07(1) 0.050(7) 0.006(6) 0.028(7) 0.007(8)
C35 0.029(4) 0.05(1) 0.053(7) 0.011(6) 0.004(5) 0.009(7)
C41 0.045(8) 0.026(6) 0.058(7) 0.013(5) 0.020(5) -0.005(5)
C42 0.028(2) 0.061(9) 0.050(6) -0.007(6) -0.008(8) 0.015(7)
C43 0.028(7) 0.08(1) 0.044(8) 0.017(6) -0.004(5) 0.018(8)
C44 0.023(6) 0.063(7) 0.050(6) 0.025(5) 0.012(6) 0.047(6)
C45 0.045(8) 0.024(4) 0.058(7) 0.000(5) -0.007(7) 0.003(5)
C46 0.15(2) 0.039(6) 0.047(7) 0.033(9) 0.001(10) 0.016(5)
C47 0.08(1) 0.06(1) 0.037(7) 0.031(9) 0.029(8) 0.007(7)

loop_
_atom_type_symbol
_atom_type_description
_atom_type_scat_dispersion_real
_atom_type_scat_dispersion_imag
_atom_type_scat_source
C C 0.003 0.002
;International Tables for Crystallography
(1992, Vol. C, Tables 4.2.6.8 and 6.1.1.1)
;
H H 0.000 0.000
;International Tables for Crystallography
(1992, Vol. C, Table 6.1.1.2)
;
O O 0.011 0.006
;International Tables for Crystallography
(1992, Vol. C, Tables 4.2.6.8 and 6.1.1.1)
;
N N 0.006 0.003
;International Tables for Crystallography
(1992, Vol. C, Tables 4.2.6.8 and 6.1.1.1)
;
Fe Fe 0.346 0.844
;International Tables for Crystallography
(1992, Vol. C, Tables 4.2.6.8 and 6.1.1.1)
;

loop_
_geom_angle_atom_site_label_1
_geom_angle_atom_site_label_2
_geom_angle_atom_site_label_3
_geom_angle
_geom_angle_site_symmetry_1
_geom_angle_site_symmetry_2
_geom_angle_site_symmetry_3
_geom_angle_publ_flag
C11 FE1 C12 39(1) 1_555 1_555 1_555 yes
C11 FE1 C13 67(1) 1_555 1_555 1_555 yes
C11 FE1 C14 67(1) 1_555 1_555 1_555 yes
C11 FE1 C15 40.9(9) 1_555 1_555 1_555 yes
C11 FE1 C21 110(2) 1_555 1_555 1_555 yes
C11 FE1 C22 124(1) 1_555 1_555 1_555 yes
C11 FE1 C23 162.8(7) 1_555 1_555 1_555 yes
C11 FE1 C24 160(1) 1_555 1_555 1_555 yes
C11 FE1 C25 124(2) 1_555 1_555 1_555 yes
C12 FE1 C13 41(1) 1_555 1_555 1_555 yes
C12 FE1 C14 70(1) 1_555 1_555 1_555 yes
C12 FE1 C15 68.4(7) 1_555 1_555 1_555 yes
C12 FE1 C21 125(1) 1_555 1_555 1_555 yes
C12 FE1 C22 108.7(7) 1_555 1_555 1_555 yes
C12 FE1 C23 126(1) 1_555 1_555 1_555 yes
C12 FE1 C24 157(2) 1_555 1_555 1_555 yes
C12 FE1 C25 160(2) 1_555 1_555 1_555 yes
C13 FE1 C14 42(1) 1_555 1_555 1_555 yes
C13 FE1 C15 67(1) 1_555 1_555 1_555 yes
C13 FE1 C21 162.1(7) 1_555 1_555 1_555 yes
C13 FE1 C22 124(1) 1_555 1_555 1_555 yes
C13 FE1 C23 108(2) 1_555 1_555 1_555 yes
C13 FE1 C24 120(2) 1_555 1_555 1_555 yes
C13 FE1 C25 156(1) 1_555 1_555 1_555 yes
C14 FE1 C15 38(1) 1_555 1_555 1_555 yes
C14 FE1 C21 155(1) 1_555 1_555 1_555 yes
C14 FE1 C22 160(2) 1_555 1_555 1_555 yes
C14 FE1 C23 121(2) 1_555 1_555 1_555 yes
C14 FE1 C24 105(1) 1_555 1_555 1_555 yes
C14 FE1 C25 119.4(9) 1_555 1_555 1_555 yes
C15 FE1 C21 123(2) 1_555 1_555 1_555 yes
C15 FE1 C22 160(2) 1_555 1_555 1_555 yes
C15 FE1 C23 155(1) 1_555 1_555 1_555 yes
C15 FE1 C24 122.5(9) 1_555 1_555 1_555 yes
C15 FE1 C25 107(1) 1_555 1_555 1_555 yes
C21 FE1 C22 40(1) 1_555 1_555 1_555 yes
C21 FE1 C23 67(1) 1_555 1_555 1_555 yes
C21 FE1 C24 68(1) 1_555 1_555 1_555 yes
C21 FE1 C25 39.7(10) 1_555 1_555 1_555 yes
C22 FE1 C23 42(1) 1_555 1_555 1_555 yes
C22 FE1 C24 68.0(10) 1_555 1_555 1_555 yes
C22 FE1 C25 68.5(8) 1_555 1_555 1_555 yes
C23 FE1 C24 36.2(9) 1_555 1_555 1_555 yes
C23 FE1 C25 65(1) 1_555 1_555 1_555 yes
C24 FE1 C25 41(1) 1_555 1_555 1_555 yes
C31 FE2 C32 41(1) 1_555 1_555 1_555 yes
C31 FE2 C33 68(1) 1_555 1_555 1_555 yes
C31 FE2 C34 70(1) 1_555 1_555 1_555 yes
C31 FE2 C35 41(1) 1_555 1_555 1_555 yes
C31 FE2 C41 106(2) 1_555 1_555 1_555 yes
C31 FE2 C42 122(1) 1_555 1_555 1_555 yes
C31 FE2 C43 160.9(8) 1_555 1_555 1_555 yes
C31 FE2 C44 158(1) 1_555 1_555 1_555 yes
C31 FE2 C45 119(2) 1_555 1_555 1_555 yes
C32 FE2 C33 40(1) 1_555 1_555 1_555 yes
C32 FE2 C34 69.6(10) 1_555 1_555 1_555 yes
C32 FE2 C35 68.9(8) 1_555 1_555 1_555 yes
C32 FE2 C41 120(1) 1_555 1_555 1_555 yes
C32 FE2 C42 106.9(7) 1_555 1_555 1_555 yes
C32 FE2 C43 124(1) 1_555 1_555 1_555 yes
C32 FE2 C44 160(2) 1_555 1_555 1_555 yes
C32 FE2 C45 155(2) 1_555 1_555 1_555 yes
C33 FE2 C34 41.8(9) 1_555 1_555 1_555 yes
C33 FE2 C35 68(1) 1_555 1_555 1_555 yes
C33 FE2 C41 156.0(7) 1_555 1_555 1_555 yes
C33 FE2 C42 121(1) 1_555 1_555 1_555 yes
C33 FE2 C43 108(2) 1_555 1_555 1_555 yes
C33 FE2 C44 124(2) 1_555 1_555 1_555 yes
C33 FE2 C45 162(1) 1_555 1_555 1_555 yes
C34 FE2 C35 40(1) 1_555 1_555 1_555 yes
C34 FE2 C41 160(1) 1_555 1_555 1_555 yes
C34 FE2 C42 157(2) 1_555 1_555 1_555 yes
C34 FE2 C43 121(2) 1_555 1_555 1_555 yes
C34 FE2 C44 107(1) 1_555 1_555 1_555 yes
C34 FE2 C45 123.0(8) 1_555 1_555 1_555 yes
C35 FE2 C41 124(2) 1_555 1_555 1_555 yes
C35 FE2 C42 160(2) 1_555 1_555 1_555 yes
C35 FE2 C43 156(1) 1_555 1_555 1_555 yes
C35 FE2 C44 122.7(7) 1_555 1_555 1_555 yes
C35 FE2 C45 105(1) 1_555 1_555 1_555 yes
C41 FE2 C42 40(1) 1_555 1_555 1_555 yes
C41 FE2 C43 67(1) 1_555 1_555 1_555 yes
C41 FE2 C44 68(1) 1_555 1_555 1_555 yes
C41 FE2 C45 41.1(9) 1_555 1_555 1_555 yes
C42 FE2 C43 40(1) 1_555 1_555 1_555 yes
C42 FE2 C44 67.6(9) 1_555 1_555 1_555 yes
C42 FE2 C45 69.7(8) 1_555 1_555 1_555 yes
C43 FE2 C44 38.6(9) 1_555 1_555 1_555 yes
C43 FE2 C45 69(1) 1_555 1_555 1_555 yes
C44 FE2 C45 42(1) 1_555 1_555 1_555 yes
C11 N1 C16 116(2) 1_555 1_555 1_555 yes
C11 N1 H1 116(3) 1_555 1_555 1_555 no
C16 N1 H1 127(4) 1_555 1_555 1_555 no
C26 N2 C31 122(2) 1_555 1_555 1_555 yes
C26 N2 H2 113(3) 1_555 1_555 1_555 no
C31 N2 H2 124(2) 1_555 1_555 1_555 no
C46 N3 C47 119(2) 1_555 1_555 1_555 yes
C46 N3 H3 124(3) 1_555 1_555 1_555 no
C47 N3 H3 115(2) 1_555 1_555 1_555 no
FE1 C11 N1 125(1) 1_555 1_555 1_555 yes
FE1 C11 C12 69(1) 1_555 1_555 1_555 yes
FE1 C11 C15 68(1) 1_555 1_555 1_555 yes
N1 C11 C12 121(1) 1_555 1_555 1_555 yes
N1 C11 C15 130(2) 1_555 1_555 1_555 yes
C12 C11 C15 108(3) 1_555 1_555 1_555 yes
FE1 C12 C11 70(1) 1_555 1_555 1_555 yes
FE1 C12 C13 69(1) 1_555 1_555 1_555 yes
FE1 C12 H4 126(1) 1_555 1_555 1_555 no
C11 C12 C13 106(1) 1_555 1_555 1_555 yes
C11 C12 H4 130(4) 1_555 1_555 1_555 no
C13 C12 H4 122(4) 1_555 1_555 1_555 no
FE1 C13 C12 69(1) 1_555 1_555 1_555 yes
FE1 C13 C14 67(1) 1_555 1_555 1_555 yes
FE1 C13 H5 124(1) 1_555 1_555 1_555 no
C12 C13 C14 106(3) 1_555 1_555 1_555 yes
C12 C13 H5 125(1) 1_555 1_555 1_555 no
C14 C13 H5 128(3) 1_555 1_555 1_555 no
FE1 C14 C13 70(1) 1_555 1_555 1_555 yes
FE1 C14 C15 72(1) 1_555 1_555 1_555 yes
FE1 C14 H6 122(1) 1_555 1_555 1_555 no
C13 C14 C15 108(2) 1_555 1_555 1_555 yes
C13 C14 H6 125(4) 1_555 1_555 1_555 no
C15 C14 H6 125(2) 1_555 1_555 1_555 no
FE1 C15 C11 70(1) 1_555 1_555 1_555 yes
FE1 C15 C14 69(1) 1_555 1_555 1_555 yes
FE1 C15 H7 128(1) 1_555 1_555 1_555 no
C11 C15 C14 109(2) 1_555 1_555 1_555 yes
C11 C15 H7 122(4) 1_555 1_555 1_555 no
C14 C15 H7 128(2) 1_555 1_555 1_555 no
O1 C16 N1 133(3) 1_555 1_555 1_555 yes
O1 C16 C17 112(2) 1_555 1_555 1_555 yes
N1 C16 C17 113(2) 1_555 1_555 1_555 yes
C16 C17 H20 107(3) 1_555 1_555 1_555 no
C16 C17 H21 107(2) 1_555 1_555 1_555 no
C16 C17 H22 112(2) 1_555 1_555 1_555 no
H20 C17 H21 104(2) 1_555 1_555 1_555 no
H20 C17 H22 109(2) 1_555 1_555 1_555 no
H21 C17 H22 113(4) 1_555 1_555 1_555 no
FE1 C21 C22 70(1) 1_555 1_555 1_555 yes
FE1 C21 C25 70(1) 1_555 1_555 1_555 yes
FE1 C21 C26 126(1) 1_555 1_555 1_555 yes
C22 C21 C25 110(3) 1_555 1_555 1_555 yes
C22 C21 C26 121(1) 1_555 1_555 1_555 yes
C25 C21 C26 127(2) 1_555 1_555 1_555 yes
FE1 C22 C21 68(1) 1_555 1_555 1_555 yes
FE1 C22 C23 69(1) 1_555 1_555 1_555 yes
FE1 C22 H8 128(1) 1_555 1_555 1_555 no
C21 C22 C23 102(1) 1_555 1_555 1_555 yes
C21 C22 H8 130(4) 1_555 1_555 1_555 no
C23 C22 H8 126(3) 1_555 1_555 1_555 no
FE1 C23 C22 68(1) 1_555 1_555 1_555 yes
FE1 C23 C24 71(1) 1_555 1_555 1_555 yes
FE1 C23 H9 129(2) 1_555 1_555 1_555 no
C22 C23 C24 112(3) 1_555 1_555 1_555 yes
C22 C23 H9 129(1) 1_555 1_555 1_555 no
C24 C23 H9 118(3) 1_555 1_555 1_555 no
FE1 C24 C23 71(1) 1_555 1_555 1_555 yes
FE1 C24 C25 68(1) 1_555 1_555 1_555 yes
FE1 C24 H10 120(1) 1_555 1_555 1_555 no
C23 C24 C25 108(3) 1_555 1_555 1_555 yes
C23 C24 H10 128(4) 1_555 1_555 1_555 no
C25 C24 H10 123(2) 1_555 1_555 1_555 no
FE1 C25 C21 69(1) 1_555 1_555 1_555 yes
FE1 C25 C24 69(1) 1_555 1_555 1_555 yes
FE1 C25 H11 125(1) 1_555 1_555 1_555 no
C21 C25 C24 106(2) 1_555 1_555 1_555 yes
C21 C25 H11 125(4) 1_555 1_555 1_555 no
C24 C25 H11 127(2) 1_555 1_555 1_555 no
O2 C26 N2 126(3) 1_555 1_555 1_555 yes
O2 C26 C21 110(2) 1_555 1_555 1_555 yes
N2 C26 C21 122(2) 1_555 1_555 1_555 yes
FE2 C31 N2 130(1) 1_555 1_555 1_555 yes
FE2 C31 C32 68(1) 1_555 1_555 1_555 yes
FE2 C31 C35 70(1) 1_555 1_555 1_555 yes
N2 C31 C32 123(1) 1_555 1_555 1_555 yes
N2 C31 C35 128(2) 1_555 1_555 1_555 yes
C32 C31 C35 106(3) 1_555 1_555 1_555 yes
FE2 C32 C31 69(1) 1_555 1_555 1_555 yes
FE2 C32 C33 69(1) 1_555 1_555 1_555 yes
FE2 C32 H12 121(1) 1_555 1_555 1_555 no
C31 C32 C33 108(1) 1_555 1_555 1_555 yes
C31 C32 H12 119(3) 1_555 1_555 1_555 no
C33 C32 H12 131(3) 1_555 1_555 1_555 no
FE2 C33 C32 70(1) 1_555 1_555 1_555 yes
FE2 C33 C34 66(1) 1_555 1_555 1_555 yes
FE2 C33 H13 130(2) 1_555 1_555 1_555 no
C32 C33 C34 108(3) 1_555 1_555 1_555 yes
C32 C33 H13 123(1) 1_555 1_555 1_555 no
C34 C33 H13 128(3) 1_555 1_555 1_555 no
FE2 C34 C33 71(1) 1_555 1_555 1_555 yes
FE2 C34 C35 73(1) 1_555 1_555 1_555 yes
FE2 C34 H14 124(1) 1_555 1_555 1_555 no
C33 C34 C35 108(2) 1_555 1_555 1_555 yes
C33 C34 H14 126(4) 1_555 1_555 1_555 no
C35 C34 H14 124(2) 1_555 1_555 1_555 no
FE2 C35 C31 68(1) 1_555 1_555 1_555 yes
FE2 C35 C34 65(1) 1_555 1_555 1_555 yes
FE2 C35 H15 132(1) 1_555 1_555 1_555 no
C31 C35 C34 106(2) 1_555 1_555 1_555 yes
C31 C35 H15 126(4) 1_555 1_555 1_555 no
C34 C35 H15 127(2) 1_555 1_555 1_555 no
FE2 C41 C42 66(1) 1_555 1_555 1_555 yes
FE2 C41 C45 68(1) 1_555 1_555 1_555 yes
FE2 C41 C46 127(1) 1_555 1_555 1_555 yes
C42 C41 C45 108(3) 1_555 1_555 1_555 yes
C42 C41 C46 125(2) 1_555 1_555 1_555 yes
C45 C41 C46 126(2) 1_555 1_555 1_555 yes
FE2 C42 C41 72(1) 1_555 1_555 1_555 yes
FE2 C42 C43 68(1) 1_555 1_555 1_555 yes
FE2 C42 H16 121(1) 1_555 1_555 1_555 no
C41 C42 C43 107(1) 1_555 1_555 1_555 yes
C41 C42 H16 118(4) 1_555 1_555 1_555 no
C43 C42 H16 133(4) 1_555 1_555 1_555 no
FE2 C43 C42 71(1) 1_555 1_555 1_555 yes
FE2 C43 C44 73(1) 1_555 1_555 1_555 yes
FE2 C43 H17 127(1) 1_555 1_555 1_555 no
C42 C43 C44 111(3) 1_555 1_555 1_555 yes
C42 C43 H17 120(2) 1_555 1_555 1_555 no
C44 C43 H17 127(3) 1_555 1_555 1_555 no
FE2 C44 C43 68(1) 1_555 1_555 1_555 yes
FE2 C44 C45 69(1) 1_555 1_555 1_555 yes
FE2 C44 H18 124(1) 1_555 1_555 1_555 no
C43 C44 C45 109(2) 1_555 1_555 1_555 yes
C43 C44 H18 122(4) 1_555 1_555 1_555 no
C45 C44 H18 128(2) 1_555 1_555 1_555 no
FE2 C45 C41 70(1) 1_555 1_555 1_555 yes
FE2 C45 C44 67(1) 1_555 1_555 1_555 yes
FE2 C45 H19 126(1) 1_555 1_555 1_555 no
C41 C45 C44 103(2) 1_555 1_555 1_555 yes
C41 C45 H19 128(4) 1_555 1_555 1_555 no
C44 C45 H19 128(2) 1_555 1_555 1_555 no
O3 C46 N3 119(4) 1_555 1_555 1_555 yes
O3 C46 C41 118(2) 1_555 1_555 1_555 yes
N3 C46 C41 120(2) 1_555 1_555 1_555 yes
N3 C47 H23 123(2) 1_555 1_555 1_555 no
N3 C47 H24 111(3) 1_555 1_555 1_555 no
N3 C47 H25 109(2) 1_555 1_555 1_555 no
H23 C47 H24 110(3) 1_555 1_555 1_555 no
H23 C47 H25 101(3) 1_555 1_555 1_555 no
H24 C47 H25 95(2) 1_555 1_555 1_555 no
C51 C52 C53 108(6) 1_555 1_555 1_555 yes
C51 C52 N5 126(9) 1_555 1_555 4_455 yes
C51 C52 H26 111(13) 1_555 1_555 1_555 no
C51 C52 H27 111(13) 1_555 1_555 1_555 no
C53 C52 N5 70(6) 1_555 1_555 4_455 yes
C53 C52 H26 109(12) 1_555 1_555 1_555 no
C53 C52 H27 109(14) 1_555 1_555 1_555 no
N5 C52 H26 38(10) 4_455 1_555 1_555 no
N5 C52 H27 119(12) 4_455 1_555 1_555 no
H26 C52 H27 107(15) 1_555 1_555 1_555 no
C52 C51 N5 179(13) 1_555 1_555 1_555 yes
C52 C53 H28 111(10) 1_555 1_555 1_555 no
C52 C53 H29 111(11) 1_555 1_555 1_555 no
C52 C53 H30 111(9) 1_555 1_555 1_555 no
H28 C53 H29 107(13) 1_555 1_555 1_555 no
H28 C53 H30 107(10) 1_555 1_555 1_555 no
H29 C53 H30 107(10) 1_555 1_555 1_555 no
C52 N5 C51 133(9) 4_555 1_555 1_555 yes
C52 N5 H26 43(11) 4_555 1_555 4_555 no
C51 N5 H26 164(15) 1_555 1_555 4_555 no

loop_
_geom_bond_atom_site_label_1
_geom_bond_atom_site_label_2
_geom_bond_distance
_geom_bond_site_symmetry_1
_geom_bond_site_symmetry_2
_geom_bond_publ_flag
FE1 C11 2.07(3) 1_555 1_555 yes
FE1 C12 2.06(1) 1_555 1_555 yes
FE1 C13 2.06(4) 1_555 1_555 yes
FE1 C14 2.02(3) 1_555 1_555 yes
FE1 C15 2.05(2) 1_555 1_555 yes
FE1 C21 2.01(4) 1_555 1_555 yes
FE1 C22 2.03(1) 1_555 1_555 yes
FE1 C23 2.04(3) 1_555 1_555 yes
FE1 C24 2.04(3) 1_555 1_555 yes
FE1 C25 2.02(2) 1_555 1_555 yes
FE2 C31 2.06(4) 1_555 1_555 yes
FE2 C32 2.05(2) 1_555 1_555 yes
FE2 C33 2.04(3) 1_555 1_555 yes
FE2 C34 1.98(3) 1_555 1_555 yes
FE2 C35 2.09(2) 1_555 1_555 yes
FE2 C41 2.09(3) 1_555 1_555 yes
FE2 C42 2.01(1) 1_555 1_555 yes
FE2 C43 1.97(4) 1_555 1_555 yes
FE2 C44 2.03(3) 1_555 1_555 yes
FE2 C45 2.06(2) 1_555 1_555 yes
O1 C16 1.41(2) 1_555 1_555 yes
O2 C26 1.41(2) 1_555 1_555 yes
O3 C46 1.36(3) 1_555 1_555 yes
N1 C11 1.45(6) 1_555 1_555 yes
N1 C16 1.27(4) 1_555 1_555 yes
N2 C26 1.33(5) 1_555 1_555 yes
N2 C31 1.31(6) 1_555 1_555 yes
N3 C46 1.31(5) 1_555 1_555 yes
N3 C47 1.41(6) 1_555 1_555 yes
C11 C12 1.41(5) 1_555 1_555 yes
C11 C15 1.44(3) 1_555 1_555 yes
C12 C13 1.46(6) 1_555 1_555 yes
C13 C14 1.46(3) 1_555 1_555 yes
C14 C15 1.34(6) 1_555 1_555 yes
C16 C17 1.59(6) 1_555 1_555 yes
C21 C22 1.41(5) 1_555 1_555 yes
C21 C25 1.37(3) 1_555 1_555 yes
C21 C26 1.54(6) 1_555 1_555 yes
C22 C23 1.47(5) 1_555 1_555 yes
C23 C24 1.26(3) 1_555 1_555 yes
C24 C25 1.45(6) 1_555 1_555 yes
C31 C32 1.45(5) 1_555 1_555 yes
C31 C35 1.47(3) 1_555 1_555 yes
C32 C33 1.40(5) 1_555 1_555 yes
C33 C34 1.43(3) 1_555 1_555 yes
C34 C35 1.43(6) 1_555 1_555 yes
C41 C42 1.41(5) 1_555 1_555 yes
C41 C45 1.46(3) 1_555 1_555 yes
C41 C46 1.49(6) 1_555 1_555 yes
C42 C43 1.39(5) 1_555 1_555 yes
C43 C44 1.32(3) 1_555 1_555 yes
C44 C45 1.48(6) 1_555 1_555 yes
C52 C51 1.5(1) 1_555 1_555 yes
C52 C53 1.5(1) 1_555 1_555 yes
C52 N5 1.6(1) 1_555 4_455 yes
C51 N5 1.2(1) 1_555 1_555 yes

loop_
_geom_contact_atom_site_label_1
_geom_contact_atom_site_label_2
_geom_contact_distance
_geom_contact_site_symmetry_1
_geom_contact_site_symmetry_2
_geom_contact_publ_flag
O1 N2 2.90(2) 1_555 4_565 ?
O1 C25 3.32(5) 1_555 4_565 ?
O1 C16 3.32(2) 1_555 4_465 ?
O1 C17 3.42(4) 1_555 4_465 ?
O1 N1 3.55(2) 1_555 4_465 ?
O2 N3 2.80(2) 1_555 4_575 ?
O2 C47 3.34(3) 1_555 4_575 ?
O2 O3 3.51(2) 1_555 1_655 ?
O3 N1 2.74(3) 1_555 1_455 ?
O3 C17 3.33(3) 1_555 1_455 ?
O3 C16 3.49(2) 1_555 1_455 ?
C11 C15 3.60(2) 1_555 4_565 ?
C12 C25 3.59(2) 1_555 1_655 ?
C15 C25 3.56(2) 1_555 4_565 ?
C22 C52 3.5(1) 1_555 4_465 ?
C23 C52 2.97(10) 1_555 4_465 ?
C33 C51 3.51(8) 1_555 3_554 ?
C33 N5 3.6(1) 1_555 3_554 ?
C35 C45 3.58(2) 1_555 4_575 ?
C35 C42 3.60(2) 1_555 1_655 ?
C41 C45 3.57(2) 1_555 4_475 ?
O1 N2 2.90(2) 1_555 4_565 ?
O1 N1 3.55(2) 1_555 4_465 ?
O2 N3 2.80(2) 1_555 4_575 ?
O2 O3 3.51(2) 1_555 1_655 ?
O3 N1 2.74(3) 1_555 1_455 ?
O3 N2 3.14(2) 1_555 1_555 ?
O3 O2 3.51(2) 1_555 1_455 ?
N1 O3 2.74(3) 1_555 1_655 ?
N1 N2 3.48(3) 1_555 1_555 ?
N1 O1 3.55(2) 1_555 4_565 ?
N2 O1 2.90(2) 1_555 4_465 ?
N2 O3 3.14(2) 1_555 1_555 ?
N2 N1 3.48(3) 1_555 1_555 ?
N3 O2 2.80(2) 1_555 4_475 ?

loop_
_geom_torsion_atom_site_label_1
_geom_torsion_atom_site_label_2
_geom_torsion_atom_site_label_3
_geom_torsion_atom_site_label_4
_geom_torsion
_geom_torsion_site_symmetry_1
_geom_torsion_site_symmetry_2
_geom_torsion_site_symmetry_3
_geom_torsion_site_symmetry_4
_geom_torsion_publ_flag
FE1 C11 N1 C16 -121(1) 1_555 1_555 1_555 1_555 yes
FE1 C11 C12 C13 59(1) 1_555 1_555 1_555 1_555 yes
FE1 C11 C15 C14 -58(1) 1_555 1_555 1_555 1_555 yes
FE1 C12 C11 N1 120(1) 1_555 1_555 1_555 1_555 yes
FE1 C12 C11 C15 -58(1) 1_555 1_555 1_555 1_555 yes
FE1 C12 C13 C14 57(1) 1_555 1_555 1_555 1_555 yes
FE1 C13 C12 C11 -60(1) 1_555 1_555 1_555 1_555 yes
FE1 C13 C14 C15 62(1) 1_555 1_555 1_555 1_555 yes
FE1 C14 C13 C12 -58(1) 1_555 1_555 1_555 1_555 yes
FE1 C14 C15 C11 58(1) 1_555 1_555 1_555 1_555 yes
FE1 C15 C11 N1 -119(2) 1_555 1_555 1_555 1_555 yes
FE1 C15 C11 C12 58(1) 1_555 1_555 1_555 1_555 yes
FE1 C15 C14 C13 -61(1) 1_555 1_555 1_555 1_555 yes
FE1 C21 C22 C23 -61(1) 1_555 1_555 1_555 1_555 yes
FE1 C21 C25 C24 59(1) 1_555 1_555 1_555 1_555 yes
FE1 C21 C26 O2 -91(1) 1_555 1_555 1_555 1_555 yes
FE1 C21 C26 N2 80(2) 1_555 1_555 1_555 1_555 yes
FE1 C22 C21 C25 59(1) 1_555 1_555 1_555 1_555 yes
FE1 C22 C21 C26 -121(1) 1_555 1_555 1_555 1_555 yes
FE1 C22 C23 C24 -58(1) 1_555 1_555 1_555 1_555 yes
FE1 C23 C22 C21 61(1) 1_555 1_555 1_555 1_555 yes
FE1 C23 C24 C25 -59(1) 1_555 1_555 1_555 1_555 yes
FE1 C24 C23 C22 56(1) 1_555 1_555 1_555 1_555 yes
FE1 C24 C25 C21 -59(1) 1_555 1_555 1_555 1_555 yes
FE1 C25 C21 C22 -59(1) 1_555 1_555 1_555 1_555 yes
FE1 C25 C21 C26 121(1) 1_555 1_555 1_555 1_555 yes
FE1 C25 C24 C23 61(1) 1_555 1_555 1_555 1_555 yes
FE2 C31 N2 C26 -78(2) 1_555 1_555 1_555 1_555 yes
FE2 C31 C32 C33 58(1) 1_555 1_555 1_555 1_555 yes
FE2 C31 C35 C34 -53(1) 1_555 1_555 1_555 1_555 yes
FE2 C32 C31 N2 125(1) 1_555 1_555 1_555 1_555 yes
FE2 C32 C31 C35 -60(1) 1_555 1_555 1_555 1_555 yes
FE2 C32 C33 C34 56(1) 1_555 1_555 1_555 1_555 yes
FE2 C33 C32 C31 -58(1) 1_555 1_555 1_555 1_555 yes
FE2 C33 C34 C35 64(1) 1_555 1_555 1_555 1_555 yes
FE2 C34 C33 C32 -58(1) 1_555 1_555 1_555 1_555 yes
FE2 C34 C35 C31 55(1) 1_555 1_555 1_555 1_555 yes
FE2 C35 C31 N2 -127(1) 1_555 1_555 1_555 1_555 yes
FE2 C35 C31 C32 59(1) 1_555 1_555 1_555 1_555 yes
FE2 C35 C34 C33 -63(1) 1_555 1_555 1_555 1_555 yes
FE2 C41 C42 C43 -59(1) 1_555 1_555 1_555 1_555 yes
FE2 C41 C45 C44 59(1) 1_555 1_555 1_555 1_555 yes
FE2 C41 C46 O3 -56(3) 1_555 1_555 1_555 1_555 yes
FE2 C41 C46 N3 114(2) 1_555 1_555 1_555 1_555 yes
FE2 C42 C41 C45 55(1) 1_555 1_555 1_555 1_555 yes
FE2 C42 C41 C46 -120(1) 1_555 1_555 1_555 1_555 yes
FE2 C42 C43 C44 -62(1) 1_555 1_555 1_555 1_555 yes
FE2 C43 C42 C41 62(1) 1_555 1_555 1_555 1_555 yes
FE2 C43 C44 C45 -58(1) 1_555 1_555 1_555 1_555 yes
FE2 C44 C43 C42 60(1) 1_555 1_555 1_555 1_555 yes
FE2 C44 C45 C41 -61.9(9) 1_555 1_555 1_555 1_555 yes
FE2 C45 C41 C42 -55(1) 1_555 1_555 1_555 1_555 yes
FE2 C45 C41 C46 121(2) 1_555 1_555 1_555 1_555 yes
FE2 C45 C44 C43 57(1) 1_555 1_555 1_555 1_555 yes
O1 C16 N1 C11 5(3) 1_555 1_555 1_555 1_555 yes
O2 C26 N2 C31 -10(2) 1_555 1_555 1_555 1_555 yes
O2 C26 C21 C22 -3(1) 1_555 1_555 1_555 1_555 yes
O2 C26 C21 C25 174(1) 1_555 1_555 1_555 1_555 yes
O3 C46 N3 C47 -13(3) 1_555 1_555 1_555 1_555 yes
O3 C46 C41 C42 30(3) 1_555 1_555 1_555 1_555 yes
O3 C46 C41 C45 -145(1) 1_555 1_555 1_555 1_555 yes
N1 C11 FE1 C12 -114(2) 1_555 1_555 1_555 1_555 yes
N1 C11 FE1 C13 -154(1) 1_555 1_555 1_555 1_555 yes
N1 C11 FE1 C14 160(2) 1_555 1_555 1_555 1_555 yes
N1 C11 FE1 C15 124(2) 1_555 1_555 1_555 1_555 yes
N1 C11 FE1 C21 6(1) 1_555 1_555 1_555 1_555 yes
N1 C11 FE1 C22 -37(2) 1_555 1_555 1_555 1_555 yes
N1 C11 FE1 C23 -72(8) 1_555 1_555 1_555 1_555 yes
N1 C11 FE1 C24 87(6) 1_555 1_555 1_555 1_555 yes
N1 C11 FE1 C25 48(1) 1_555 1_555 1_555 1_555 yes
N1 C11 C12 C13 179(1) 1_555 1_555 1_555 1_555 yes
N1 C11 C15 C14 -177(1) 1_555 1_555 1_555 1_555 yes
N2 C26 C21 C22 168(1) 1_555 1_555 1_555 1_555 yes
N2 C26 C21 C25 -13(2) 1_555 1_555 1_555 1_555 yes
N2 C31 FE2 C32 -117(2) 1_555 1_555 1_555 1_555 yes
N2 C31 FE2 C33 -153(1) 1_555 1_555 1_555 1_555 yes
N2 C31 FE2 C34 161(2) 1_555 1_555 1_555 1_555 yes
N2 C31 FE2 C35 124(2) 1_555 1_555 1_555 1_555 yes
N2 C31 FE2 C41 1(1) 1_555 1_555 1_555 1_555 yes
N2 C31 FE2 C42 -39(2) 1_555 1_555 1_555 1_555 yes
N2 C31 FE2 C43 -67(7) 1_555 1_555 1_555 1_555 yes
N2 C31 FE2 C44 73(4) 1_555 1_555 1_555 1_555 yes
N2 C31 FE2 C45 44(1) 1_555 1_555 1_555 1_555 yes
N2 C31 C32 C33 -175(1) 1_555 1_555 1_555 1_555 yes
N2 C31 C35 C34 179(1) 1_555 1_555 1_555 1_555 yes
N3 C46 C41 C42 -159(1) 1_555 1_555 1_555 1_555 yes
N3 C46 C41 C45 24(3) 1_555 1_555 1_555 1_555 yes
C11 FE1 C12 C13 -117(1) 1_555 1_555 1_555 1_555 yes
C11 FE1 C13 C12 37(1) 1_555 1_555 1_555 1_555 yes
C11 FE1 C13 C14 -80(2) 1_555 1_555 1_555 1_555 yes
C11 FE1 C14 C13 80(1) 1_555 1_555 1_555 1_555 yes
C11 FE1 C14 C15 -37(1) 1_555 1_555 1_555 1_555 yes
C11 FE1 C15 C14 121(2) 1_555 1_555 1_555 1_555 yes
C11 FE1 C21 C22 -119(1) 1_555 1_555 1_555 1_555 yes
C11 FE1 C21 C25 119(2) 1_555 1_555 1_555 1_555 yes
C11 FE1 C21 C26 -3(1) 1_555 1_555 1_555 1_555 yes
C11 FE1 C22 C21 81(2) 1_555 1_555 1_555 1_555 yes
C11 FE1 C22 C23 -165(2) 1_555 1_555 1_555 1_555 yes
C11 FE1 C23 C22 44(8) 1_555 1_555 1_555 1_555 yes
C11 FE1 C23 C24 168(8) 1_555 1_555 1_555 1_555 yes
C11 FE1 C24 C23 -170(6) 1_555 1_555 1_555 1_555 yes
C11 FE1 C24 C25 -51(6) 1_555 1_555 1_555 1_555 yes
C11 FE1 C25 C21 -80(2) 1_555 1_555 1_555 1_555 yes
C11 FE1 C25 C24 161(1) 1_555 1_555 1_555 1_555 yes
C11 N1 C16 C17 -179(1) 1_555 1_555 1_555 1_555 yes
C11 C12 FE1 C13 117(1) 1_555 1_555 1_555 1_555 yes
C11 C12 FE1 C14 78(1) 1_555 1_555 1_555 1_555 yes
C11 C12 FE1 C15 37(1) 1_555 1_555 1_555 1_555 yes
C11 C12 FE1 C21 -79(2) 1_555 1_555 1_555 1_555 yes
C11 C12 FE1 C22 -121(2) 1_555 1_555 1_555 1_555 yes
C11 C12 FE1 C23 -165(2) 1_555 1_555 1_555 1_555 yes
C11 C12 FE1 C24 160(3) 1_555 1_555 1_555 1_555 yes
C11 C12 FE1 C25 -43(2) 1_555 1_555 1_555 1_555 yes
C11 C12 C13 C14 -3(1) 1_555 1_555 1_555 1_555 yes
C11 C15 FE1 C12 -36(2) 1_555 1_555 1_555 1_555 yes
C11 C15 FE1 C13 -81(2) 1_555 1_555 1_555 1_555 yes
C11 C15 FE1 C14 -121(2) 1_555 1_555 1_555 1_555 yes
C11 C15 FE1 C21 82(2) 1_555 1_555 1_555 1_555 yes
C11 C15 FE1 C22 48(3) 1_555 1_555 1_555 1_555 yes
C11 C15 FE1 C23 -167(4) 1_555 1_555 1_555 1_555 yes
C11 C15 FE1 C24 166(3) 1_555 1_555 1_555 1_555 yes
C11 C15 FE1 C25 122(2) 1_555 1_555 1_555 1_555 yes
C11 C15 C14 C13 -2(2) 1_555 1_555 1_555 1_555 yes
C12 FE1 C11 C15 120(2) 1_555 1_555 1_555 1_555 yes
C12 FE1 C13 C14 -118(2) 1_555 1_555 1_555 1_555 yes
C12 FE1 C14 C13 38(2) 1_555 1_555 1_555 1_555 yes
C12 FE1 C14 C15 -80(1) 1_555 1_555 1_555 1_555 yes
C12 FE1 C15 C14 84(2) 1_555 1_555 1_555 1_555 yes
C12 FE1 C21 C22 -77(2) 1_555 1_555 1_555 1_555 yes
C12 FE1 C21 C25 161(2) 1_555 1_555 1_555 1_555 yes
C12 FE1 C21 C26 38(2) 1_555 1_555 1_555 1_555 yes
C12 FE1 C22 C21 122(2) 1_555 1_555 1_555 1_555 yes
C12 FE1 C22 C23 -123(2) 1_555 1_555 1_555 1_555 yes
C12 FE1 C23 C22 77(2) 1_555 1_555 1_555 1_555 yes
C12 FE1 C23 C24 -158(3) 1_555 1_555 1_555 1_555 yes
C12 FE1 C24 C23 49(4) 1_555 1_555 1_555 1_555 yes
C12 FE1 C24 C25 168(2) 1_555 1_555 1_555 1_555 yes
C12 FE1 C25 C21 -48(2) 1_555 1_555 1_555 1_555 yes
C12 FE1 C25 C24 -166(1) 1_555 1_555 1_555 1_555 yes
C12 C11 FE1 C13 -39(1) 1_555 1_555 1_555 1_555 yes
C12 C11 FE1 C14 -85(2) 1_555 1_555 1_555 1_555 yes
C12 C11 FE1 C15 -120(2) 1_555 1_555 1_555 1_555 yes
C12 C11 FE1 C21 121(1) 1_555 1_555 1_555 1_555 yes
C12 C11 FE1 C22 77(2) 1_555 1_555 1_555 1_555 yes
C12 C11 FE1 C23 42(8) 1_555 1_555 1_555 1_555 yes
C12 C11 FE1 C24 -157(6) 1_555 1_555 1_555 1_555 yes
C12 C11 FE1 C25 163(2) 1_555 1_555 1_555 1_555 yes
C12 C11 N1 C16 151(1) 1_555 1_555 1_555 1_555 yes
C12 C11 C15 C14 0(1) 1_555 1_555 1_555 1_555 yes
C12 C13 FE1 C14 118(2) 1_555 1_555 1_555 1_555 yes
C12 C13 FE1 C15 82(1) 1_555 1_555 1_555 1_555 yes
C12 C13 FE1 C21 -49(7) 1_555 1_555 1_555 1_555 yes
C12 C13 FE1 C22 -79(2) 1_555 1_555 1_555 1_555 yes
C12 C13 FE1 C23 -123(1) 1_555 1_555 1_555 1_555 yes
C12 C13 FE1 C24 -161(1) 1_555 1_555 1_555 1_555 yes
C12 C13 FE1 C25 163(4) 1_555 1_555 1_555 1_555 yes
C12 C13 C14 C15 3(2) 1_555 1_555 1_555 1_555 yes
C13 FE1 C11 C15 80(2) 1_555 1_555 1_555 1_555 yes
C13 FE1 C14 C15 -118(2) 1_555 1_555 1_555 1_555 yes
C13 FE1 C15 C14 39(1) 1_555 1_555 1_555 1_555 yes
C13 FE1 C21 C22 -39(7) 1_555 1_555 1_555 1_555 yes
C13 FE1 C21 C25 -160(7) 1_555 1_555 1_555 1_555 yes
C13 FE1 C21 C26 76(7) 1_555 1_555 1_555 1_555 yes
C13 FE1 C22 C21 166(2) 1_555 1_555 1_555 1_555 yes
C13 FE1 C22 C23 -80(2) 1_555 1_555 1_555 1_555 yes
C13 FE1 C23 C22 120(1) 1_555 1_555 1_555 1_555 yes
C13 FE1 C23 C24 -115(2) 1_555 1_555 1_555 1_555 yes
C13 FE1 C24 C23 80(2) 1_555 1_555 1_555 1_555 yes
C13 FE1 C24 C25 -160(1) 1_555 1_555 1_555 1_555 yes
C13 FE1 C25 C21 164(4) 1_555 1_555 1_555 1_555 yes
C13 FE1 C25 C24 47(4) 1_555 1_555 1_555 1_555 yes
C13 C12 FE1 C14 -38(1) 1_555 1_555 1_555 1_555 yes
C13 C12 FE1 C15 -79(1) 1_555 1_555 1_555 1_555 yes
C13 C12 FE1 C21 163(2) 1_555 1_555 1_555 1_555 yes
C13 C12 FE1 C22 120(2) 1_555 1_555 1_555 1_555 yes
C13 C12 FE1 C23 76(2) 1_555 1_555 1_555 1_555 yes
C13 C12 FE1 C24 43(3) 1_555 1_555 1_555 1_555 yes
C13 C12 FE1 C25 -160(2) 1_555 1_555 1_555 1_555 yes
C13 C12 C11 C15 1(1) 1_555 1_555 1_555 1_555 yes
C13 C14 FE1 C15 118(2) 1_555 1_555 1_555 1_555 yes
C13 C14 FE1 C21 171(5) 1_555 1_555 1_555 1_555 yes
C13 C14 FE1 C22 -51(3) 1_555 1_555 1_555 1_555 yes
C13 C14 FE1 C23 -83(2) 1_555 1_555 1_555 1_555 yes
C13 C14 FE1 C24 -118(2) 1_555 1_555 1_555 1_555 yes
C13 C14 FE1 C25 -161(2) 1_555 1_555 1_555 1_555 yes
C14 FE1 C11 C15 35(2) 1_555 1_555 1_555 1_555 yes
C14 FE1 C21 C22 159(5) 1_555 1_555 1_555 1_555 yes
C14 FE1 C21 C25 39(5) 1_555 1_555 1_555 1_555 yes
C14 FE1 C21 C26 -84(4) 1_555 1_555 1_555 1_555 yes
C14 FE1 C22 C21 -154(2) 1_555 1_555 1_555 1_555 yes
C14 FE1 C22 C23 -40(3) 1_555 1_555 1_555 1_555 yes
C14 FE1 C23 C22 165(1) 1_555 1_555 1_555 1_555 yes
C14 FE1 C23 C24 -70(2) 1_555 1_555 1_555 1_555 yes
C14 FE1 C24 C23 123(2) 1_555 1_555 1_555 1_555 yes
C14 FE1 C24 C25 -117(1) 1_555 1_555 1_555 1_555 yes
C14 FE1 C25 C21 -162(3) 1_555 1_555 1_555 1_555 yes
C14 FE1 C25 C24 79(2) 1_555 1_555 1_555 1_555 yes
C14 C13 FE1 C15 -36(2) 1_555 1_555 1_555 1_555 yes
C14 C13 FE1 C21 -168(7) 1_555 1_555 1_555 1_555 yes
C14 C13 FE1 C22 161(2) 1_555 1_555 1_555 1_555 yes
C14 C13 FE1 C23 117(2) 1_555 1_555 1_555 1_555 yes
C14 C13 FE1 C24 79(2) 1_555 1_555 1_555 1_555 yes
C14 C13 FE1 C25 44(4) 1_555 1_555 1_555 1_555 yes
C14 C15 FE1 C21 -156(1) 1_555 1_555 1_555 1_555 yes
C14 C15 FE1 C22 170(2) 1_555 1_555 1_555 1_555 yes
C14 C15 FE1 C23 -46(4) 1_555 1_555 1_555 1_555 yes
C14 C15 FE1 C24 -72(2) 1_555 1_555 1_555 1_555 yes
C14 C15 FE1 C25 -115(2) 1_555 1_555 1_555 1_555 yes
C15 FE1 C21 C22 -163(1) 1_555 1_555 1_555 1_555 yes
C15 FE1 C21 C25 75(2) 1_555 1_555 1_555 1_555 yes
C15 FE1 C21 C26 -47(1) 1_555 1_555 1_555 1_555 yes
C15 FE1 C22 C21 44(2) 1_555 1_555 1_555 1_555 yes
C15 FE1 C22 C23 158(2) 1_555 1_555 1_555 1_555 yes
C15 FE1 C23 C22 -162(4) 1_555 1_555 1_555 1_555 yes
C15 FE1 C23 C24 -38(5) 1_555 1_555 1_555 1_555 yes
C15 FE1 C24 C23 161(3) 1_555 1_555 1_555 1_555 yes
C15 FE1 C24 C25 -79(2) 1_555 1_555 1_555 1_555 yes
C15 FE1 C25 C21 -122(2) 1_555 1_555 1_555 1_555 yes
C15 FE1 C25 C24 119(2) 1_555 1_555 1_555 1_555 yes
C15 C11 FE1 C21 -118(2) 1_555 1_555 1_555 1_555 yes
C15 C11 FE1 C22 -162(2) 1_555 1_555 1_555 1_555 yes
C15 C11 FE1 C23 162(8) 1_555 1_555 1_555 1_555 yes
C15 C11 FE1 C24 -37(7) 1_555 1_555 1_555 1_555 yes
C15 C11 FE1 C25 -76(2) 1_555 1_555 1_555 1_555 yes
C15 C11 N1 C16 -30(2) 1_555 1_555 1_555 1_555 yes
C15 C14 FE1 C21 53(5) 1_555 1_555 1_555 1_555 yes
C15 C14 FE1 C22 -169(2) 1_555 1_555 1_555 1_555 yes
C15 C14 FE1 C23 158(1) 1_555 1_555 1_555 1_555 yes
C15 C14 FE1 C24 123(1) 1_555 1_555 1_555 1_555 yes
C15 C14 FE1 C25 80(2) 1_555 1_555 1_555 1_555 yes
C21 FE1 C22 C23 113(1) 1_555 1_555 1_555 1_555 yes
C21 FE1 C23 C22 -40(1) 1_555 1_555 1_555 1_555 yes
C21 FE1 C23 C24 83(2) 1_555 1_555 1_555 1_555 yes
C21 FE1 C24 C23 -81(2) 1_555 1_555 1_555 1_555 yes
C21 FE1 C24 C25 37(1) 1_555 1_555 1_555 1_555 yes
C21 FE1 C25 C24 -117(2) 1_555 1_555 1_555 1_555 yes
C21 C22 FE1 C23 -113(1) 1_555 1_555 1_555 1_555 yes
C21 C22 FE1 C24 -81(1) 1_555 1_555 1_555 1_555 yes
C21 C22 FE1 C25 -36(1) 1_555 1_555 1_555 1_555 yes
C21 C22 C23 C24 2(2) 1_555 1_555 1_555 1_555 yes
C21 C25 FE1 C22 37(2) 1_555 1_555 1_555 1_555 yes
C21 C25 FE1 C23 83(2) 1_555 1_555 1_555 1_555 yes
C21 C25 FE1 C24 117(2) 1_555 1_555 1_555 1_555 yes
C21 C25 C24 C23 1(1) 1_555 1_555 1_555 1_555 yes
C21 C26 N2 C31 178(1) 1_555 1_555 1_555 1_555 yes
C22 FE1 C21 C25 -120(2) 1_555 1_555 1_555 1_555 yes
C22 FE1 C21 C26 115(1) 1_555 1_555 1_555 1_555 yes
C22 FE1 C23 C24 123(3) 1_555 1_555 1_555 1_555 yes
C22 FE1 C24 C23 -37(2) 1_555 1_555 1_555 1_555 yes
C22 FE1 C24 C25 81(1) 1_555 1_555 1_555 1_555 yes
C22 FE1 C25 C24 -80(1) 1_555 1_555 1_555 1_555 yes
C22 C21 FE1 C23 42(1) 1_555 1_555 1_555 1_555 yes
C22 C21 FE1 C24 81(1) 1_555 1_555 1_555 1_555 yes
C22 C21 FE1 C25 120(2) 1_555 1_555 1_555 1_555 yes
C22 C21 C25 C24 0(1) 1_555 1_555 1_555 1_555 yes
C22 C23 FE1 C24 -123(3) 1_555 1_555 1_555 1_555 yes
C22 C23 FE1 C25 -84(1) 1_555 1_555 1_555 1_555 yes
C22 C23 C24 C25 -2(2) 1_555 1_555 1_555 1_555 yes
C23 FE1 C21 C25 -78(2) 1_555 1_555 1_555 1_555 yes
C23 FE1 C21 C26 157(1) 1_555 1_555 1_555 1_555 yes
C23 FE1 C24 C25 118(2) 1_555 1_555 1_555 1_555 yes
C23 FE1 C25 C24 -34(1) 1_555 1_555 1_555 1_555 yes
C23 C22 FE1 C24 31(1) 1_555 1_555 1_555 1_555 yes
C23 C22 FE1 C25 77(1) 1_555 1_555 1_555 1_555 yes
C23 C22 C21 C25 -1(1) 1_555 1_555 1_555 1_555 yes
C23 C22 C21 C26 177(1) 1_555 1_555 1_555 1_555 yes
C23 C24 FE1 C25 -118(2) 1_555 1_555 1_555 1_555 yes
C24 FE1 C21 C25 -39(1) 1_555 1_555 1_555 1_555 yes
C24 FE1 C21 C26 -163(1) 1_555 1_555 1_555 1_555 yes
C24 C23 FE1 C25 39(2) 1_555 1_555 1_555 1_555 yes
C24 C25 C21 C26 -178(1) 1_555 1_555 1_555 1_555 yes
C25 FE1 C21 C26 -123(2) 1_555 1_555 1_555 1_555 yes
C26 N2 C31 C32 -168(1) 1_555 1_555 1_555 1_555 yes
C26 N2 C31 C35 19(2) 1_555 1_555 1_555 1_555 yes
C31 FE2 C32 C33 -120(1) 1_555 1_555 1_555 1_555 yes
C31 FE2 C33 C32 37(1) 1_555 1_555 1_555 1_555 yes
C31 FE2 C33 C34 -83(2) 1_555 1_555 1_555 1_555 yes
C31 FE2 C34 C33 79(2) 1_555 1_555 1_555 1_555 yes
C31 FE2 C34 C35 -37(1) 1_555 1_555 1_555 1_555 yes
C31 FE2 C35 C34 121(2) 1_555 1_555 1_555 1_555 yes
C31 FE2 C41 C42 -121(1) 1_555 1_555 1_555 1_555 yes
C31 FE2 C41 C45 116(2) 1_555 1_555 1_555 1_555 yes
C31 FE2 C41 C46 -4(2) 1_555 1_555 1_555 1_555 yes
C31 FE2 C42 C41 75(2) 1_555 1_555 1_555 1_555 yes
C31 FE2 C42 C43 -166(2) 1_555 1_555 1_555 1_555 yes
C31 FE2 C43 C42 37(6) 1_555 1_555 1_555 1_555 yes
C31 FE2 C43 C44 158(6) 1_555 1_555 1_555 1_555 yes
C31 FE2 C44 C43 -160(4) 1_555 1_555 1_555 1_555 yes
C31 FE2 C44 C45 -39(4) 1_555 1_555 1_555 1_555 yes
C31 FE2 C45 C41 -81(2) 1_555 1_555 1_555 1_555 yes
C31 FE2 C45 C44 164(1) 1_555 1_555 1_555 1_555 yes
C31 C32 FE2 C33 120(1) 1_555 1_555 1_555 1_555 yes
C31 C32 FE2 C34 82(1) 1_555 1_555 1_555 1_555 yes
C31 C32 FE2 C35 38(1) 1_555 1_555 1_555 1_555 yes
C31 C32 FE2 C41 -79(2) 1_555 1_555 1_555 1_555 yes
C31 C32 FE2 C42 -121(2) 1_555 1_555 1_555 1_555 yes
C31 C32 FE2 C43 -162(2) 1_555 1_555 1_555 1_555 yes
C31 C32 FE2 C44 168(3) 1_555 1_555 1_555 1_555 yes
C31 C32 FE2 C45 -43(2) 1_555 1_555 1_555 1_555 yes
C31 C32 C33 C34 -2(1) 1_555 1_555 1_555 1_555 yes
C31 C35 FE2 C32 -38(1) 1_555 1_555 1_555 1_555 yes
C31 C35 FE2 C33 -81(1) 1_555 1_555 1_555 1_555 yes
C31 C35 FE2 C34 -121(2) 1_555 1_555 1_555 1_555 yes
C31 C35 FE2 C41 75(2) 1_555 1_555 1_555 1_555 yes
C31 C35 FE2 C42 42(3) 1_555 1_555 1_555 1_555 yes
C31 C35 FE2 C43 -169(4) 1_555 1_555 1_555 1_555 yes
C31 C35 FE2 C44 159(2) 1_555 1_555 1_555 1_555 yes
C31 C35 FE2 C45 116(2) 1_555 1_555 1_555 1_555 yes
C31 C35 C34 C33 -7(1) 1_555 1_555 1_555 1_555 yes
C32 FE2 C31 C35 117(2) 1_555 1_555 1_555 1_555 yes
C32 FE2 C33 C34 -121(2) 1_555 1_555 1_555 1_555 yes
C32 FE2 C34 C33 36(2) 1_555 1_555 1_555 1_555 yes
C32 FE2 C34 C35 -81(1) 1_555 1_555 1_555 1_555 yes
C32 FE2 C35 C34 82(1) 1_555 1_555 1_555 1_555 yes
C32 FE2 C41 C42 -79(2) 1_555 1_555 1_555 1_555 yes
C32 FE2 C41 C45 158(2) 1_555 1_555 1_555 1_555 yes
C32 FE2 C41 C46 37(2) 1_555 1_555 1_555 1_555 yes
C32 FE2 C42 C41 118(2) 1_555 1_555 1_555 1_555 yes
C32 FE2 C42 C43 -124(2) 1_555 1_555 1_555 1_555 yes
C32 FE2 C43 C42 74(2) 1_555 1_555 1_555 1_555 yes
C32 FE2 C43 C44 -164(2) 1_555 1_555 1_555 1_555 yes
C32 FE2 C44 C43 40(4) 1_555 1_555 1_555 1_555 yes
C32 FE2 C44 C45 161(3) 1_555 1_555 1_555 1_555 yes
C32 FE2 C45 C41 -50(2) 1_555 1_555 1_555 1_555 yes
C32 FE2 C45 C44 -164(1) 1_555 1_555 1_555 1_555 yes
C32 C31 FE2 C33 -36(1) 1_555 1_555 1_555 1_555 yes
C32 C31 FE2 C34 -81(1) 1_555 1_555 1_555 1_555 yes
C32 C31 FE2 C35 -117(2) 1_555 1_555 1_555 1_555 yes
C32 C31 FE2 C41 118(1) 1_555 1_555 1_555 1_555 yes
C32 C31 FE2 C42 77(2) 1_555 1_555 1_555 1_555 yes
C32 C31 FE2 C43 49(6) 1_555 1_555 1_555 1_555 yes
C32 C31 FE2 C44 -169(4) 1_555 1_555 1_555 1_555 yes
C32 C31 FE2 C45 161(1) 1_555 1_555 1_555 1_555 yes
C32 C31 C35 C34 5(1) 1_555 1_555 1_555 1_555 yes
C32 C33 FE2 C34 121(2) 1_555 1_555 1_555 1_555 yes
C32 C33 FE2 C35 82(1) 1_555 1_555 1_555 1_555 yes
C32 C33 FE2 C41 -44(6) 1_555 1_555 1_555 1_555 yes
C32 C33 FE2 C42 -78(2) 1_555 1_555 1_555 1_555 yes
C32 C33 FE2 C43 -122(1) 1_555 1_555 1_555 1_555 yes
C32 C33 FE2 C44 -161(1) 1_555 1_555 1_555 1_555 yes
C32 C33 FE2 C45 157(6) 1_555 1_555 1_555 1_555 yes
C32 C33 C34 C35 6(2) 1_555 1_555 1_555 1_555 yes
C33 FE2 C31 C35 81(1) 1_555 1_555 1_555 1_555 yes
C33 FE2 C34 C35 -117(2) 1_555 1_555 1_555 1_555 yes
C33 FE2 C35 C34 39(1) 1_555 1_555 1_555 1_555 yes
C33 FE2 C41 C42 -47(6) 1_555 1_555 1_555 1_555 yes
C33 FE2 C41 C45 -169(5) 1_555 1_555 1_555 1_555 yes
C33 FE2 C41 C46 69(6) 1_555 1_555 1_555 1_555 yes
C33 FE2 C42 C41 159(2) 1_555 1_555 1_555 1_555 yes
C33 FE2 C42 C43 -82(2) 1_555 1_555 1_555 1_555 yes
C33 FE2 C43 C42 116(1) 1_555 1_555 1_555 1_555 yes
C33 FE2 C43 C44 -122(2) 1_555 1_555 1_555 1_555 yes
C33 FE2 C44 C43 75(2) 1_555 1_555 1_555 1_555 yes
C33 FE2 C44 C45 -162(1) 1_555 1_555 1_555 1_555 yes
C33 FE2 C45 C41 166(6) 1_555 1_555 1_555 1_555 yes
C33 FE2 C45 C44 51(6) 1_555 1_555 1_555 1_555 yes
C33 C32 FE2 C34 -37(1) 1_555 1_555 1_555 1_555 yes
C33 C32 FE2 C35 -81(1) 1_555 1_555 1_555 1_555 yes
C33 C32 FE2 C41 160(2) 1_555 1_555 1_555 1_555 yes
C33 C32 FE2 C42 118(2) 1_555 1_555 1_555 1_555 yes
C33 C32 FE2 C43 77(2) 1_555 1_555 1_555 1_555 yes
C33 C32 FE2 C44 48(3) 1_555 1_555 1_555 1_555 yes
C33 C32 FE2 C45 -163(2) 1_555 1_555 1_555 1_555 yes
C33 C32 C31 C35 -1(1) 1_555 1_555 1_555 1_555 yes
C33 C34 FE2 C35 117(2) 1_555 1_555 1_555 1_555 yes
C33 C34 FE2 C41 162(6) 1_555 1_555 1_555 1_555 yes
C33 C34 FE2 C42 -49(4) 1_555 1_555 1_555 1_555 yes
C33 C34 FE2 C43 -83(2) 1_555 1_555 1_555 1_555 yes
C33 C34 FE2 C44 -123(2) 1_555 1_555 1_555 1_555 yes
C33 C34 FE2 C45 -167(3) 1_555 1_555 1_555 1_555 yes
C34 FE2 C31 C35 36(1) 1_555 1_555 1_555 1_555 yes
C34 FE2 C41 C42 161(6) 1_555 1_555 1_555 1_555 yes
C34 FE2 C41 C45 39(7) 1_555 1_555 1_555 1_555 yes
C34 FE2 C41 C46 -80(6) 1_555 1_555 1_555 1_555 yes
C34 FE2 C42 C41 -164(3) 1_555 1_555 1_555 1_555 yes
C34 FE2 C42 C43 -46(3) 1_555 1_555 1_555 1_555 yes
C34 FE2 C43 C42 160(1) 1_555 1_555 1_555 1_555 yes
C34 FE2 C43 C44 -78(2) 1_555 1_555 1_555 1_555 yes
C34 FE2 C44 C43 118(2) 1_555 1_555 1_555 1_555 yes
C34 FE2 C44 C45 -119(1) 1_555 1_555 1_555 1_555 yes
C34 FE2 C45 C41 -165(3) 1_555 1_555 1_555 1_555 yes
C34 FE2 C45 C44 80(2) 1_555 1_555 1_555 1_555 yes
C34 C33 FE2 C35 -38(2) 1_555 1_555 1_555 1_555 yes
C34 C33 FE2 C41 -165(5) 1_555 1_555 1_555 1_555 yes
C34 C33 FE2 C42 159(3) 1_555 1_555 1_555 1_555 yes
C34 C33 FE2 C43 116(2) 1_555 1_555 1_555 1_555 yes
C34 C33 FE2 C44 76(2) 1_555 1_555 1_555 1_555 yes
C34 C33 FE2 C45 36(7) 1_555 1_555 1_555 1_555 yes
C34 C35 FE2 C41 -163(1) 1_555 1_555 1_555 1_555 yes
C34 C35 FE2 C42 163(2) 1_555 1_555 1_555 1_555 yes
C34 C35 FE2 C43 -48(4) 1_555 1_555 1_555 1_555 yes
C34 C35 FE2 C44 -79(2) 1_555 1_555 1_555 1_555 yes
C34 C35 FE2 C45 -122(2) 1_555 1_555 1_555 1_555 yes
C35 FE2 C41 C42 -163(1) 1_555 1_555 1_555 1_555 yes
C35 FE2 C41 C45 74(2) 1_555 1_555 1_555 1_555 yes
C35 FE2 C41 C46 -46(2) 1_555 1_555 1_555 1_555 yes
C35 FE2 C42 C41 43(2) 1_555 1_555 1_555 1_555 yes
C35 FE2 C42 C43 161(2) 1_555 1_555 1_555 1_555 yes
C35 FE2 C43 C42 -164(4) 1_555 1_555 1_555 1_555 yes
C35 FE2 C43 C44 -43(5) 1_555 1_555 1_555 1_555 yes
C35 FE2 C44 C43 161(3) 1_555 1_555 1_555 1_555 yes
C35 FE2 C44 C45 -77(2) 1_555 1_555 1_555 1_555 yes
C35 FE2 C45 C41 -124(2) 1_555 1_555 1_555 1_555 yes
C35 FE2 C45 C44 121(1) 1_555 1_555 1_555 1_555 yes
C35 C31 FE2 C41 -123(1) 1_555 1_555 1_555 1_555 yes
C35 C31 FE2 C42 -164(2) 1_555 1_555 1_555 1_555 yes
C35 C31 FE2 C43 167(6) 1_555 1_555 1_555 1_555 yes
C35 C31 FE2 C44 -51(5) 1_555 1_555 1_555 1_555 yes
C35 C31 FE2 C45 -80(2) 1_555 1_555 1_555 1_555 yes
C35 C34 FE2 C41 45(6) 1_555 1_555 1_555 1_555 yes
C35 C34 FE2 C42 -166(2) 1_555 1_555 1_555 1_555 yes
C35 C34 FE2 C43 159(1) 1_555 1_555 1_555 1_555 yes
C35 C34 FE2 C44 119(1) 1_555 1_555 1_555 1_555 yes
C35 C34 FE2 C45 75(2) 1_555 1_555 1_555 1_555 yes
C41 FE2 C42 C43 117(1) 1_555 1_555 1_555 1_555 yes
C41 FE2 C43 C42 -38(1) 1_555 1_555 1_555 1_555 yes
C41 FE2 C43 C44 82(2) 1_555 1_555 1_555 1_555 yes
C41 FE2 C44 C43 -81(2) 1_555 1_555 1_555 1_555 yes
C41 FE2 C44 C45 40(1) 1_555 1_555 1_555 1_555 yes
C41 FE2 C45 C44 -114(2) 1_555 1_555 1_555 1_555 yes
C41 C42 FE2 C43 -117(1) 1_555 1_555 1_555 1_555 yes
C41 C42 FE2 C44 -82(1) 1_555 1_555 1_555 1_555 yes
C41 C42 FE2 C45 -36(1) 1_555 1_555 1_555 1_555 yes
C41 C42 C43 C44 0(1) 1_555 1_555 1_555 1_555 yes
C41 C45 FE2 C42 35(2) 1_555 1_555 1_555 1_555 yes
C41 C45 FE2 C43 79(2) 1_555 1_555 1_555 1_555 yes
C41 C45 FE2 C44 114(2) 1_555 1_555 1_555 1_555 yes
C41 C45 C44 C43 -4(1) 1_555 1_555 1_555 1_555 yes
C41 C46 N3 C47 176(1) 1_555 1_555 1_555 1_555 yes
C42 FE2 C41 C45 -122(2) 1_555 1_555 1_555 1_555 yes
C42 FE2 C41 C46 117(2) 1_555 1_555 1_555 1_555 yes
C42 FE2 C43 C44 120(2) 1_555 1_555 1_555 1_555 yes
C42 FE2 C44 C43 -37(2) 1_555 1_555 1_555 1_555 yes
C42 FE2 C44 C45 83(1) 1_555 1_555 1_555 1_555 yes
C42 FE2 C45 C44 -78(1) 1_555 1_555 1_555 1_555 yes
C42 C41 FE2 C43 38(1) 1_555 1_555 1_555 1_555 yes
C42 C41 FE2 C44 80(2) 1_555 1_555 1_555 1_555 yes
C42 C41 FE2 C45 122(2) 1_555 1_555 1_555 1_555 yes
C42 C41 C45 C44 4(1) 1_555 1_555 1_555 1_555 yes
C42 C43 FE2 C44 -120(2) 1_555 1_555 1_555 1_555 yes
C42 C43 FE2 C45 -82(1) 1_555 1_555 1_555 1_555 yes
C42 C43 C44 C45 2(1) 1_555 1_555 1_555 1_555 yes
C43 FE2 C41 C45 -83(2) 1_555 1_555 1_555 1_555 yes
C43 FE2 C41 C46 156(1) 1_555 1_555 1_555 1_555 yes
C43 FE2 C44 C45 121(2) 1_555 1_555 1_555 1_555 yes
C43 FE2 C45 C44 -34(1) 1_555 1_555 1_555 1_555 yes
C43 C42 FE2 C44 35(1) 1_555 1_555 1_555 1_555 yes
C43 C42 FE2 C45 81(1) 1_555 1_555 1_555 1_555 yes
C43 C42 C41 C45 -3(1) 1_555 1_555 1_555 1_555 yes
C43 C42 C41 C46 -180.0 1_555 1_555 1_555 1_555 yes
C43 C44 FE2 C45 -121(2) 1_555 1_555 1_555 1_555 yes
C44 FE2 C41 C45 -41(2) 1_555 1_555 1_555 1_555 yes
C44 FE2 C41 C46 -161(2) 1_555 1_555 1_555 1_555 yes
C44 C43 FE2 C45 38(2) 1_555 1_555 1_555 1_555 yes
C44 C45 C41 C46 -178(1) 1_555 1_555 1_555 1_555 yes
C45 FE2 C41 C46 -120(3) 1_555 1_555 1_555 1_555 yes
C51 N5 C52 C53 23(12) 1_555 1_555 4_555 4_555 yes
C53 C52 C51 N5 -91.8 1_555 1_555 1_555 1_555 yes
